data_4001337
loop_
_publ_author_name
'Lu, Ailing'
'Song, Haibin'
'Li, Niu'
'Xiang, Shouhe'
'Guan, Naijia'
'Wang, Honggen'

_publ_section_title
;
 Novel Large Aluminophosphite Cage Unit as the Building Blocks To Form a
 Framework Structure Containing Multidimensional 12-Ring Channels
;
_journal_issue 17
_journal_name_full 'Chemistry of Materials'
_journal_page_first 4142
_journal_paper_doi 10.1021/cm063032f
_journal_volume 19
_journal_year 2007
_chemical_formula_moiety 'C9 H66 Al7 N3 O45 P9'
_chemical_formula_sum 'C9 H54 Al7 N3 O45 P9'
_chemical_formula_weight 1404.23
_chemical_name_systematic
; 
 ? 
;
_space_group_IT_number 215
_symmetry_cell_setting cubic
_symmetry_space_group_name_Hall 'P -4 2 3'
_symmetry_space_group_name_H-M 'P -4 3 m'
_atom_sites_solution_hydrogens geom
_atom_sites_solution_primary direct
_atom_sites_solution_secondary difmap
_audit_creation_method SHELXL-97
_cell_angle_alpha 90.00
_cell_angle_beta 90.00
_cell_angle_gamma 90.00
_cell_formula_units_Z 4
_cell_length_a 17.5632(4)
_cell_length_b 17.5632(4)
_cell_length_c 17.5632(4)
_cell_measurement_reflns_used 5440
_cell_measurement_temperature 113(2)
_cell_measurement_theta_max 27.9
_cell_measurement_theta_min 1.6
_cell_volume 5417.6(2)
_computing_cell_refinement CrystalClear
_computing_data_collection CrystalClear
_computing_data_reduction CrystalClear
_computing_publication_material 'CrystalStructure 3.7.0'
_computing_structure_refinement 'SHELXL-97 (Sheldrick, 1997)'
_computing_structure_solution 'SHELXS-97 (Sheldrick, 1990)'
_diffrn_ambient_temperature 113(2)
_diffrn_detector_area_resol_mean 7.31
_diffrn_measured_fraction_theta_full 0.997
_diffrn_measured_fraction_theta_max 0.997
_diffrn_measurement_device_type 'Rigaku Saturn'
_diffrn_measurement_method \w
_diffrn_radiation_monochromator confocal
_diffrn_radiation_source 'rotating anode'
_diffrn_radiation_type MoK\a
_diffrn_radiation_wavelength 0.71070
_diffrn_reflns_av_R_equivalents 0.0487
_diffrn_reflns_av_sigmaI/netI 0.0510
_diffrn_reflns_limit_h_max 21
_diffrn_reflns_limit_h_min -15
_diffrn_reflns_limit_k_max 6
_diffrn_reflns_limit_k_min -17
_diffrn_reflns_limit_l_max 12
_diffrn_reflns_limit_l_min -23
_diffrn_reflns_number 7638
_diffrn_reflns_theta_full 27.88
_diffrn_reflns_theta_max 27.88
_diffrn_reflns_theta_min 2.32
_exptl_absorpt_coefficient_mu 0.513
_exptl_absorpt_correction_T_max 0.9505
_exptl_absorpt_correction_T_min 0.9316
_exptl_absorpt_correction_type numerical
_exptl_absorpt_process_details numabs
_exptl_crystal_colour colorless
_exptl_crystal_density_diffrn 1.707
_exptl_crystal_density_method 'not measured'
_exptl_crystal_description block
_exptl_crystal_F_000 2908
_exptl_crystal_size_max 0.14
_exptl_crystal_size_mid 0.12
_exptl_crystal_size_min 0.10
_refine_diff_density_max 1.088
_refine_diff_density_min -1.688
_refine_diff_density_rms 0.162
_refine_ls_abs_structure_details 'Flack H D (1983), Acta Cryst. A39, 876-881'
_refine_ls_abs_structure_Flack -0.3(3)
_refine_ls_extinction_method none
_refine_ls_goodness_of_fit_ref 1.131
_refine_ls_hydrogen_treatment constr
_refine_ls_matrix_type full
_refine_ls_number_parameters 156
_refine_ls_number_reflns 2231
_refine_ls_number_restraints 76
_refine_ls_restrained_S_all 1.116
_refine_ls_R_factor_all 0.0687
_refine_ls_R_factor_gt 0.0653
_refine_ls_shift/su_max 0.000
_refine_ls_shift/su_mean 0.000
_refine_ls_structure_factor_coef Fsqd
_refine_ls_weighting_details 'calc w=1/[\s^2^(Fo^2^)+(0.0973P)^2^+20.9707P] where P=(Fo^2^+2Fc^2^)/3'
_refine_ls_weighting_scheme calc
_refine_ls_wR_factor_gt 0.1795
_refine_ls_wR_factor_ref 0.1830
_reflns_number_gt 2110
_reflns_number_total 2231
_reflns_threshold_expression >2sigma(I)
_cod_data_source_file cm063032fsi20070427_085929.cif
_cod_data_source_block shelxl
_cod_database_code 4001337

loop_
_symmetry_equiv_pos_as_xyz
'x, y, z'
'y, z, x'
'z, x, y'
'y, -x, -z'
'z, -y, -x'
'x, -z, -y'
'-x, -y, z'
'-z, x, -y'
'-x, y, -z'
'-y, -z, x'
'-z, -x, y'
'-y, x, -z'
'-z, y, -x'
'-x, z, -y'
'-y, z, -x'
'z, y, x'
'x, z, y'
'y, x, z'
'y, -z, -x'
'-y, -x, z'
'-z, -y, x'
'-x, -z, y'
'x, -y, -z'
'z, -x, -y'

loop_
_atom_site_label
_atom_site_type_symbol
_atom_site_fract_x
_atom_site_fract_y
_atom_site_fract_z
_atom_site_U_iso_or_equiv
_atom_site_adp_type
_atom_site_occupancy
_atom_site_symmetry_multiplicity
_atom_site_calc_flag
_atom_site_refinement_flags
_atom_site_disorder_assembly
_atom_site_disorder_group
Al2 Al 0.23632(13) 0.76368(13) 0.76368(13) 0.0088(7) Uani 1 6 d S . .
P1 P 0.19518(7) 0.80482(7) 0.58967(10) 0.0093(4) Uani 1 2 d SD . .
H1 H 0.1481(5) 0.8519(5) 0.6213(11) 0.011 Uiso 1 2 d SD . .
P2 P 0.26979(7) 0.94465(10) 0.73021(7) 0.0083(4) Uani 1 2 d SD . .
H2 H 0.2354(7) 1.0012(8) 0.7646(7) 0.010 Uiso 1 2 d SD . .
Al1 Al 0.31801(8) 0.92304(8) 0.56191(8) 0.0094(3) Uani 1 1 d . . .
P3 P 0.40229(8) 1.07897(11) 0.59771(8) 0.0090(6) Uani 0.885(7) 2 d SPDU . .
H3 H 0.3531(5) 1.1045(11) 0.6469(5) 0.011 Uiso 0.885(7) 2 d SPD . .
P3' P 0.4379(5) 1.0593(8) 0.5621(5) 0.006(4) Uani 0.115(7) 2 d SPDU . .
H3' H 0.4860(5) 1.0312(12) 0.5140(5) 0.008 Uiso 0.115(7) 2 d SPD . .
O5 O 0.39825(19) 0.9909(3) 0.60175(19) 0.0091(10) Uani 1 2 d SD . .
O2 O 0.2372(2) 0.7628(2) 0.6538(3) 0.0106(10) Uani 1 2 d SD . .
O3 O 0.25388(19) 0.9553(2) 0.6449(2) 0.0110(7) Uani 1 1 d D . .
O6 O 0.4801(2) 1.1076(2) 0.6202(2) 0.0123(7) Uani 1 1 d D . .
O8 O 0.3739(2) 0.8593(3) 0.6261(2) 0.0113(10) Uani 1 2 d S . .
O1 O 0.2481(2) 0.8488(2) 0.5371(2) 0.0120(7) Uani 1 1 d D . .
O7 O 0.2758(3) 1.0000 0.5000 0.0092(9) Uani 1 2 d S . .
O4 O 0.2370(2) 0.8715(3) 0.7630(2) 0.0127(10) Uani 1 2 d SD . .
N1 N 0.5000 0.5000 0.761(3) 0.150 Uiso 0.50 4 d SPD . 1
H1C H 0.5203 0.4797 0.8036 0.225 Uiso 0.25 2 d SPR . 1
H1D H 0.4778 0.4630 0.7335 0.225 Uiso 0.13 1 d PR . 1
H1E H 0.5370 0.5222 0.7335 0.225 Uiso 0.13 1 d PR . 1
N2 N 0.174(2) 0.5000 0.5000 0.151 Uiso 0.50 4 d SPD . 1
H2C H 0.1441 0.4597 0.4910 0.227 Uiso 0.13 1 d PR . 1
H2D H 0.1531 0.5297 0.5297 0.227 Uiso 0.25 2 d SPR . 1
H2E H 0.1803 0.5269 0.4568 0.227 Uiso 0.13 1 d PR . 1
C1 C 0.4397(4) 0.5603(4) 0.7624(9) 0.232 Uiso 0.25 2 d SPD . 1
H1A H 0.4629 0.5978 0.7922 0.279 Uiso 0.13 1 d PR . 1
H1B H 0.4002 0.5351 0.7922 0.279 Uiso 0.13 1 d PR . 1
C2 C 0.4184(18) 0.5816(18) 0.6800(17) 0.210 Uiso 0.25 2 d SPD . 1
H2A H 0.4378 0.5622 0.6365 0.252 Uiso 0.25 2 d SPR . 1
H2B H 0.4330 0.6448 0.6755 0.252 Uiso 0.13 1 d PR . 1
C3 C 0.339(2) 0.551(3) 0.661(2) 0.230 Uiso 0.25 2 d SPD . 1
H3A H 0.3186 0.5886 0.7128 0.276 Uiso 0.13 1 d PR . 1
H3B H 0.3246 0.5015 0.6921 0.276 Uiso 0.13 1 d PR . 1
C4 C 0.311(2) 0.5845(19) 0.5845(19) 0.252 Uiso 0.25 2 d SPD . 1
H4A H 0.3198 0.6360 0.5816 0.303 Uiso 0.13 1 d PR . 1
H4B H 0.2571 0.5756 0.5979 0.303 Uiso 0.13 1 d PR . 1
C5 C 0.3120(19) 0.5228(19) 0.5228(19) 0.228 Uiso 0.25 2 d SPD . 1
H5A H 0.3596 0.5062 0.5636 0.274 Uiso 0.13 1 d PR . 1
H5B H 0.3225 0.5484 0.4953 0.274 Uiso 0.13 1 d PR . 1
C6 C 0.246(3) 0.4665(7) 0.5335(7) 0.236 Uiso 0.25 2 d SPD . 1
H6A H 0.2687 0.4344 0.4894 0.283 Uiso 0.13 1 d PR . 1
H6B H 0.2399 0.4374 0.5731 0.283 Uiso 0.13 1 d PR . 1
N3 N 0.133(2) 0.971(2) 0.133(2) 0.278 Uiso 0.25 2 d SPD . 1
N4 N 0.062(2) 0.938(2) 0.339(4) 0.215 Uiso 0.25 2 d SPD . 1
C7 C 0.1018(19) 0.8982(19) 0.1018(19) 0.238 Uiso 0.75 6 d SPD . 1
C8 C 0.1636(19) 0.8364(19) 0.1031(18) 0.252 Uiso 0.25 2 d SPD . 1
C9 C 0.1849(19) 0.8151(19) 0.1849(19) 0.240 Uiso 0.75 6 d SPD . 1
C10 C 0.1384(18) 0.8616(18) 0.2425(19) 0.280 Uiso 0.25 2 d SPD . 1
C11 C 0.161(2) 0.839(2) 0.3243(18) 0.234 Uiso 0.25 2 d SPD . 1
C12 C 0.114(3) 0.886(3) 0.382(2) 0.209 Uiso 0.25 2 d SPD . 1
O11 O 0.1036(11) 0.8104(12) 0.3907(11) 0.103(6) Uiso 0.50 1 d P A 2
O12 O 0.909(4) 0.909(4) 0.091(4) 0.30(6) Uiso 0.50 6 d SP . 2
O13 O 0.3701(19) 0.6299(19) 0.6299(19) 0.25(2) Uiso 1 6 d S B 2
O15 O 0.187(3) 0.072(2) 0.072(2) 0.132(17) Uiso 0.33 2 d SP C 2
O16 O 0.2470(17) 0.7530(17) 0.403(2) 0.096(12) Uiso 0.33 2 d SP D 2
O17 O 0.1266(11) 0.9875(12) 0.4330(12) 0.105(6) Uiso 0.50 1 d P E 2
O18 O 0.5000 0.5000 0.7828(9) 0.069(4) Uiso 1 4 d S . 2
O19 O 0.234(4) 0.766(4) 0.234(4) 0.270 Uiso 0.50 6 d SP F 2
O20 O 0.314(2) 0.686(2) 0.314(2) 0.125(18) Uiso 0.50 6 d SP G 2
O21 C 0.4546(14) 0.4546(14) 0.725(2) 0.072(8) Uiso 0.50 2 d SP H 2

loop_
_atom_site_aniso_label
_atom_site_aniso_U_11
_atom_site_aniso_U_22
_atom_site_aniso_U_33
_atom_site_aniso_U_23
_atom_site_aniso_U_13
_atom_site_aniso_U_12
Al2 0.0088(7) 0.0088(7) 0.0088(7) 0.0021(8) -0.0021(8) -0.0021(8)
P1 0.0093(5) 0.0093(5) 0.0093(8) 0.0014(5) -0.0014(5) -0.0017(7)
P2 0.0084(5) 0.0082(8) 0.0084(5) 0.0002(5) 0.0009(7) -0.0002(5)
Al1 0.0095(7) 0.0096(7) 0.0090(7) 0.0023(6) -0.0006(6) -0.0003(6)
P3 0.0090(7) 0.0090(9) 0.0090(7) 0.0001(6) -0.0001(8) -0.0001(6)
P3' 0.009(4) 0.002(5) 0.009(4) 0.000(3) 0.000(5) 0.000(3)
O5 0.0100(14) 0.007(2) 0.0100(14) 0.0025(14) -0.001(2) -0.0025(14)
O2 0.0120(14) 0.0120(14) 0.008(2) 0.0021(13) -0.0021(13) 0.001(2)
O3 0.0107(16) 0.0119(16) 0.0104(16) 0.0031(14) -0.0031(14) 0.0006(14)
O6 0.0121(17) 0.0099(16) 0.0148(17) 0.0004(14) -0.0023(14) -0.0022(13)
O8 0.0103(14) 0.013(2) 0.0103(14) -0.0004(14) -0.004(2) 0.0004(14)
O1 0.0129(16) 0.0132(16) 0.0099(16) 0.0031(14) -0.0009(14) -0.0017(15)
O7 0.006(2) 0.010(2) 0.012(2) 0.003(2) 0.000 0.000
O4 0.0137(15) 0.011(2) 0.0137(15) 0.0012(15) -0.003(2) -0.0012(15)

loop_
_atom_type_symbol
_atom_type_description
_atom_type_scat_dispersion_real
_atom_type_scat_dispersion_imag
_atom_type_scat_source
C C 0.0033 0.0016 'International Tables Vol C Tables 4.2.6.8 and 6.1.1.4'
H H 0.0000 0.0000 'International Tables Vol C Tables 4.2.6.8 and 6.1.1.4'
Al Al 0.0645 0.0514 'International Tables Vol C Tables 4.2.6.8 and 6.1.1.4'
N N 0.0061 0.0033 'International Tables Vol C Tables 4.2.6.8 and 6.1.1.4'
O O 0.0106 0.0060 'International Tables Vol C Tables 4.2.6.8 and 6.1.1.4'
P P 0.1023 0.0942 'International Tables Vol C Tables 4.2.6.8 and 6.1.1.4'

loop_
_geom_angle_atom_site_label_1
_geom_angle_atom_site_label_2
_geom_angle_atom_site_label_3
_geom_angle
_geom_angle_site_symmetry_1
_geom_angle_site_symmetry_3
O4 Al2 O4 90.7(3) 15_656 .
O4 Al2 O4 90.7(3) 15_656 11_665
O4 Al2 O4 90.7(3) . 11_665
O4 Al2 O2 90.07(15) 15_656 15_656
O4 Al2 O2 178.8(3) . 15_656
O4 Al2 O2 90.07(15) 11_665 15_656
O4 Al2 O2 178.8(3) 15_656 11_665
O4 Al2 O2 90.07(15) . 11_665
O4 Al2 O2 90.07(15) 11_665 11_665
O2 Al2 O2 89.1(3) 15_656 11_665
O4 Al2 O2 90.07(15) 15_656 .
O4 Al2 O2 90.07(15) . .
O4 Al2 O2 178.8(3) 11_665 .
O2 Al2 O2 89.1(3) 15_656 .
O2 Al2 O2 89.1(3) 11_665 .
O1 P1 O1 104.7(3) 20_665 .
O1 P1 O2 113.30(18) 20_665 .
O1 P1 O2 113.30(18) . .
O1 P1 H1 109.0(5) 20_665 .
O1 P1 H1 109.0(5) . .
O2 P1 H1 107.4(9) . .
O4 P2 O3 113.80(18) . .
O4 P2 O3 113.80(18) . 13_656
O3 P2 O3 109.9(3) . 13_656
O4 P2 H2 106.9(9) . .
O3 P2 H2 105.9(5) . .
O3 P2 H2 105.9(5) 13_656 .
O1 Al1 O8 93.93(18) . .
O1 Al1 O6 90.09(17) . 21_675
O8 Al1 O6 89.2(2) . 21_675
O1 Al1 O7 96.27(17) . .
O8 Al1 O7 169.7(2) . .
O6 Al1 O7 89.48(15) 21_675 .
O1 Al1 O3 89.87(17) . .
O8 Al1 O3 91.6(2) . .
O6 Al1 O3 179.24(18) 21_675 .
O7 Al1 O3 89.76(15) . .
O1 Al1 O5 170.57(17) . .
O8 Al1 O5 76.87(18) . .
O6 Al1 O5 91.81(19) 21_675 .
O7 Al1 O5 92.98(16) . .
O3 Al1 O5 88.36(18) . .
O1 Al1 Al1 129.65(12) . 13_656
O8 Al1 Al1 37.03(14) . 13_656
O6 Al1 Al1 97.61(12) 21_675 13_656
O7 Al1 Al1 133.26(10) . 13_656
O3 Al1 Al1 83.00(11) . 13_656
O5 Al1 Al1 40.93(11) . 13_656
P3' P3 O6 72.4(5) . 13_656
P3' P3 O6 72.4(5) . .
O6 P3 O6 111.4(3) 13_656 .
P3' P3 O5 72.4(9) . .
O6 P3 O5 111.19(18) 13_656 .
O6 P3 O5 111.19(18) . .
P3' P3 H3 178.8(13) . .
O6 P3 H3 108.2(5) 13_656 .
O6 P3 H3 108.2(5) . .
O5 P3 H3 106.4(9) . .
P3 P3' O6 71.1(6) . 13_656
P3 P3' O6 71.1(6) . .
O6 P3' O6 110.2(9) 13_656 .
P3 P3' O5 72.0(9) . .
O6 P3' O5 110.4(6) 13_656 .
O6 P3' O5 110.4(6) . .
P3 P3' H3' 178.9(19) . .
O6 P3' H3' 109.4(8) 13_656 .
O6 P3' H3' 109.4(8) . .
O5 P3' H3' 106.9(13) . .
P3 O5 P3' 35.6(5) . .
P3 O5 Al1 128.24(14) . .
P3' O5 Al1 128.92(17) . .
P3 O5 Al1 128.24(14) . 13_656
P3' O5 Al1 128.92(17) . 13_656
Al1 O5 Al1 98.1(2) . 13_656
P1 O2 Al2 136.6(3) . .
P2 O3 Al1 126.6(2) . .
P3 O6 P3' 36.5(5) . .
P3 O6 Al1 138.5(2) . 5_576
P3' O6 Al1 127.0(5) . 5_576
Al1 O8 Al1 105.9(3) . 13_656
P1 O1 Al1 128.6(2) . .
Al1 O7 Al1 133.8(3) . 23_576
P2 O4 Al2 148.2(4) . .
C6 N1 C6 163(7) 13_656 5_566
C6 N1 N2 98(3) 13_656 5_566
C6 N1 N2 98(3) 5_566 5_566
C6 N1 C5 82(3) 13_656 13_656
C6 N1 C5 82(3) 5_566 13_656
N2 N1 C5 156(2) 5_566 13_656
C6 N1 C5 82(3) 13_656 5_566
C6 N1 C5 82(3) 5_566 5_566
N2 N1 C5 156(2) 5_566 5_566
C5 N1 C5 48(4) 13_656 5_566
C6 N1 C1 90.1(3) 13_656 .
C6 N1 C1 90.1(3) 5_566 .
N2 N1 C1 89.2(19) 5_566 .
C5 N1 C1 67.1(14) 13_656 .
C5 N1 C1 115(4) 5_566 .
C6 N1 C1 90.1(3) 13_656 7_665
C6 N1 C1 90.1(3) 5_566 7_665
N2 N1 C1 89.2(19) 5_566 7_665
C5 N1 C1 115(4) 13_656 7_665
C5 N1 C1 67.1(14) 5_566 7_665
C1 N1 C1 178(4) . 7_665
C6 N1 H1C 97.0 13_656 .
C6 N1 H1C 97.0 5_566 .
N2 N1 H1C 34.0 5_566 .
C5 N1 H1C 169.8 13_656 .
C5 N1 H1C 122.2 5_566 .
C1 N1 H1C 123.2 . .
C1 N1 H1C 55.2 7_665 .
C6 N1 H1D 27.5 13_656 .
C6 N1 H1D 136.8 5_566 .
N2 N1 H1D 122.7 5_566 .
C5 N1 H1D 65.7 13_656 .
C5 N1 H1D 54.8 5_566 .
C1 N1 H1D 102.3 . .
C1 N1 H1D 78.7 7_665 .
H1C N1 H1D 109.5 . .
C6 N1 H1E 136.8 13_656 .
C6 N1 H1E 27.6 5_566 .
N2 N1 H1E 122.7 5_566 .
C5 N1 H1E 65.7 13_656 .
C5 N1 H1E 54.8 5_566 .
C1 N1 H1E 102.3 . .
C1 N1 H1E 78.7 7_665 .
H1C N1 H1E 109.5 . .
H1D N1 H1E 109.5 . .
N1 N2 C6 33.5(7) 8_656 .
N1 N2 C6 33.5(7) 8_656 17
C6 N2 C6 67.1(15) . 17
N1 N2 C1 53.5(12) 8_656 8_656
C6 N2 C1 60.3(9) . 8_656
C6 N2 C1 60.3(9) 17 8_656
N1 N2 C1 53.5(12) 8_656 11_665
C6 N2 C1 60.3(9) . 11_665
C6 N2 C1 60.3(9) 17 11_665
C1 N2 C1 107(2) 8_656 11_665
N1 N2 H2C 126.3 8_656 .
C6 N2 H2C 104.7 . .
C6 N2 H2C 137.0 17 .
C1 N2 H2C 78.8 8_656 .
C1 N2 H2C 154.0 11_665 .
N1 N2 H2D 116.9 8_656 .
C6 N2 H2D 112.1 . .
C6 N2 H2D 112.1 17 .
C1 N2 H2D 170.4 8_656 .
C1 N2 H2D 63.4 11_665 .
H2C N2 H2D 109.9 . .
N1 N2 H2E 83.4 8_656 .
C6 N2 H2E 116.0 . .
C6 N2 H2E 50.9 17 .
C1 N2 H2E 75.6 8_656 .
C1 N2 H2E 96.4 11_665 .
H2C N2 H2E 109.5 . .
H2D N2 H2E 104.6 . .
C4 C1 N1 114(2) 13_656 .
C4 C1 C2 5(2) 13_656 .
N1 C1 C2 109.3(10) . .
C4 C1 C5 60.5(13) 13_656 13_656
N1 C1 C5 53.7(17) . 13_656
C2 C1 C5 55.6(17) . 13_656
C4 C1 C6 107.0(17) 13_656 13_656
N1 C1 C6 29.3(6) . 13_656
C2 C1 C6 102.7(17) . 13_656
C5 C1 C6 55.0(7) 13_656 13_656
C4 C1 C6 107.0(17) 13_656 5_566
N1 C1 C6 29.3(6) . 5_566
C2 C1 C6 102.7(17) . 5_566
C5 C1 C6 55.0(7) 13_656 5_566
C6 C1 C6 57.9(12) 13_656 5_566
C4 C1 N2 152(2) 13_656 5_566
N1 C1 N2 37.4(17) . 5_566
C2 C1 N2 146.6(18) . 5_566
C5 C1 N2 91.1(12) 13_656 5_566
C6 C1 N2 49.5(6) 13_656 5_566
C6 C1 N2 49.5(6) 5_566 5_566
C4 C1 H1A 115.3 13_656 .
N1 C1 H1A 101.4 . .
C2 C1 H1A 117.5 . .
C5 C1 H1A 124.5 13_656 .
C6 C1 H1A 127.1 13_656 .
C6 C1 H1A 79.8 5_566 .
N2 C1 H1A 79.6 5_566 .
C4 C1 H1B 114.2 13_656 .
N1 C1 H1B 101.0 . .
C2 C1 H1B 116.2 . .
C5 C1 H1B 122.9 13_656 .
C6 C1 H1B 78.8 13_656 .
C6 C1 H1B 127.0 5_566 .
N2 C1 H1B 80.0 5_566 .
H1A C1 H1B 109.1 . .
C4 C2 C5 109(9) 13_656 13_656
C4 C2 C3 92(6) 13_656 .
C5 C2 C3 114(2) 13_656 .
C4 C2 C3 92(6) 13_656 15_656
C5 C2 C3 114(2) 13_656 15_656
C3 C2 C3 127(3) . 15_656
C4 C2 C1 45(8) 13_656 .
C5 C2 C1 64.4(16) 13_656 .
C3 C2 C1 109.9(10) . .
C3 C2 C1 109.9(10) 15_656 .
C4 C2 H2A 172.5 13_656 .
C5 C2 H2A 63.2 13_656 .
C3 C2 H2A 91.4 . .
C3 C2 H2A 91.4 15_656 .
C1 C2 H2A 127.6 . .
C4 C2 H2B 80.8 13_656 .
C5 C2 H2B 122.2 13_656 .
C3 C2 H2B 122.2 . .
C3 C2 H2B 11.9 15_656 .
C1 C2 H2B 104.3 . .
H2A C2 H2B 103.0 . .
C2 C3 C2 105.8(15) 11_665 .
C2 C3 C4 6(2) 11_665 .
C2 C3 C4 110.1(10) . .
C2 C3 C4 110.1(10) 11_665 13_656
C2 C3 C4 6(2) . 13_656
C4 C3 C4 113.9(16) . 13_656
C2 C3 H3A 115.8 11_665 .
C2 C3 H3A 84.8 . .
C4 C3 H3A 110.8 . .
C4 C3 H3A 78.6 13_656 .
C2 C3 H3B 135.2 11_665 .
C2 C3 H3B 113.4 . .
C4 C3 H3B 133.4 . .
C4 C3 H3B 111.0 13_656 .
H3A C3 H3B 89.3 . .
C2 C4 C1 130(10) 11_665 11_665
C2 C4 C5 65(10) 11_665 .
C1 C4 C5 65.6(11) 11_665 .
C2 C4 C3 82(5) 11_665 .
C1 C4 C3 115.7(11) 11_665 .
C5 C4 C3 109.7(10) . .
C2 C4 C3 82(5) 11_665 11_665
C1 C4 C3 115.7(11) 11_665 11_665
C5 C4 C3 109.7(10) . 11_665
C3 C4 C3 124.3(18) . 11_665
C2 C4 H4A 97.1 11_665 .
C1 C4 H4A 115.4 11_665 .
C5 C4 H4A 130.9 . .
C3 C4 H4A 111.9 . .
C3 C4 H4A 21.9 11_665 .
C2 C4 H4B 153.3 11_665 .
C1 C4 H4B 32.3 11_665 .
C5 C4 H4B 93.8 . .
C3 C4 H4B 92.2 . .
C3 C4 H4B 122.3 11_665 .
H4A C4 H4B 109.3 . .
C5 C5 N1 66(2) 6_566 8_656
C5 C5 C2 175(2) 6_566 11_665
N1 C5 C2 119(2) 8_656 11_665
C5 C5 C4 179(3) 6_566 .
N1 C5 C4 113.1(16) 8_656 .
C2 C5 C4 6.1(17) 11_665 .
C5 C5 C6 68.4(19) 6_566 .
N1 C5 C6 32.8(7) 8_656 .
C2 C5 C6 116.0(18) 11_665 .
C4 C5 C6 111.1(10) . .
C5 C5 C6 68.4(19) 6_566 17
N1 C5 C6 32.8(7) 8_656 17
C2 C5 C6 116.0(18) 11_665 17
C4 C5 C6 111.1(10) . 17
C6 C5 C6 65.5(14) . 17
C5 C5 C1 125(2) 6_566 11_665
N1 C5 C1 59.2(14) 8_656 11_665
C2 C5 C1 60.0(14) 11_665 11_665
C4 C5 C1 53.9(9) . 11_665
C6 C5 C1 66.3(7) . 11_665
C6 C5 C1 66.3(7) 17 11_665
C5 C5 H5A 105.3 6_566 .
N1 C5 H5A 141.0 8_656 .
C2 C5 H5A 70.5 11_665 .
C4 C5 H5A 75.2 . .
C6 C5 H5A 108.2 . .
C6 C5 H5A 172.2 17 .
C1 C5 H5A 116.3 11_665 .
C5 C5 H5B 88.0 6_566 .
N1 C5 H5B 103.4 8_656 .
C2 C5 H5B 90.5 11_665 .
C4 C5 H5B 92.1 . .
C6 C5 H5B 135.3 . .
C6 C5 H5B 70.7 17 .
C1 C5 H5B 103.8 11_665 .
H5A C5 H5B 114.6 . .
N1 C6 N2 48(3) 8_656 .
N1 C6 C5 65(3) 8_656 6_566
N2 C6 C5 109.3(10) . 6_566
N1 C6 C5 65(3) 8_656 .
N2 C6 C5 109.3(10) . .
C5 C6 C5 43(4) 6_566 .
N1 C6 C6 8(3) 8_656 17
N2 C6 C6 56.5(7) . 17
C5 C6 C6 57.3(7) 6_566 17
C5 C6 C6 57.3(7) . 17
N1 C6 C1 60.6(5) 8_656 8_656
N2 C6 C1 70.3(14) . 8_656
C5 C6 C1 58.7(12) 6_566 8_656
C5 C6 C1 97(3) . 8_656
C6 C6 C1 61.1(6) 17 8_656
N1 C6 C1 60.6(5) 8_656 11_665
N2 C6 C1 70.3(14) . 11_665
C5 C6 C1 97(3) 6_566 11_665
C5 C6 C1 58.7(12) . 11_665
C6 C6 C1 61.1(6) 17 11_665
C1 C6 C1 121.2(11) 8_656 11_665
N1 C6 H6A 85.1 8_656 .
N2 C6 H6A 104.1 . .
C5 C6 H6A 45.1 6_566 .
C5 C6 H6A 88.0 . .
C6 C6 H6A 81.7 17 .
C1 C6 H6A 33.9 8_656 .
C1 C6 H6A 139.2 11_665 .
N1 C6 H6B 162.4 8_656 .
N2 C6 H6B 116.3 . .
C5 C6 H6B 132.6 6_566 .
C5 C6 H6B 124.5 . .
C6 C6 H6B 168.9 17 .
C1 C6 H6B 126.6 8_656 .
C1 C6 H6B 109.5 11_665 .
H6A C6 H6B 108.9 . .
C7 N3 C8 61.3(9) . 6_566
N3 C7 N3 119.5(3) 10_665 6_566
N3 C7 N3 119.5(3) 10_665 .
N3 C7 N3 119.5(3) 6_566 .
N3 C7 C8 110.0(10) 10_665 .
N3 C7 C8 59.7(14) 6_566 .
N3 C7 C8 110.0(10) . .
N3 C7 C8 59.7(14) 10_665 16
N3 C7 C8 110.0(10) 6_566 16
N3 C7 C8 110.0(10) . 16
C8 C7 C8 58.6(8) . 16
N3 C7 C8 110.0(10) 10_665 6_566
N3 C7 C8 110.0(10) 6_566 6_566
N3 C7 C8 59.7(14) . 6_566
C8 C7 C8 58.7(8) . 6_566
C8 C7 C8 58.6(8) 16 6_566
C8 C8 C8 59.998(7) 16 6_566
C8 C8 N3 111.1(6) 16 6_566
C8 C8 N3 111.1(6) 6_566 6_566
C8 C8 C9 60.6(4) 16 .
C8 C8 C9 60.6(4) 6_566 .
N3 C8 C9 170.0(10) 6_566 .
C8 C8 C7 60.7(4) 16 .
C8 C8 C7 60.7(4) 6_566 .
N3 C8 C7 59.0(8) 6_566 .
C9 C8 C7 111.1(9) . .
C8 C8 C10 61.6(8) 16 6_566
C8 C8 C10 110.0(5) 6_566 6_566
N3 C8 C10 123.5(7) 6_566 6_566
C9 C8 C10 59.0(6) . 6_566
C7 C8 C10 115.3(11) . 6_566
C8 C8 C10 110.0(5) 16 16
C8 C8 C10 61.6(8) 6_566 16
N3 C8 C10 123.5(7) 6_566 16
C9 C8 C10 59.0(6) . 16
C7 C8 C10 115.3(11) . 16
C10 C8 C10 109.6(17) 6_566 16
C8 C9 C8 58.7(8) 16 6_566
C8 C9 C8 58.7(8) 16 .
C8 C9 C8 58.7(8) 6_566 .
C8 C9 C10 62.1(10) 16 6_566
C8 C9 C10 110.9(9) 6_566 6_566
C8 C9 C10 62.1(10) . 6_566
C8 C9 C10 62.1(10) 16 .
C8 C9 C10 62.1(10) 6_566 .
C8 C9 C10 110.9(9) . .
C10 C9 C10 114.7(8) 6_566 .
C8 C9 C10 110.9(9) 16 16
C8 C9 C10 62.1(10) 6_566 16
C8 C9 C10 62.1(10) . 16
C10 C9 C10 114.7(8) 6_566 16
C10 C9 C10 114.7(8) . 16
C9 C10 C11 109.9(10) . .
C9 C10 C8 58.9(7) . 16
C11 C10 C8 147.8(8) . 16
C9 C10 C8 58.9(7) . 6_566
C11 C10 C8 147.8(8) . 6_566
C8 C10 C8 56.7(16) 16 6_566
C10 C11 C12 109.5(10) . .
N4 C12 C11 109.2(10) . .
O15 O12 O15 109(5) 11_665 7_665
O15 O12 O15 109(5) 11_665 10_665
O15 O12 O15 109(5) 7_665 10_665
H2B O13 H4A 162.3 . .
O21 O18 O21 96(3) . 7_665
O21 O18 H1C 113.2 . .
O21 O18 H1C 113.2 7_665 .
O21 O18 H1D 11.9 . .
O21 O18 H1D 88.2 7_665 .
H1C O18 H1D 108.3 . .
O21 O18 H1E 88.2 . .
O21 O18 H1E 11.9 7_665 .
H1C O18 H1E 108.3 . .
H1D O18 H1E 79.4 . .
O18 O21 H1D 31.1 . .

loop_
_geom_bond_atom_site_label_1
_geom_bond_atom_site_label_2
_geom_bond_distance
_geom_bond_site_symmetry_2
Al2 O4 1.893(6) 15_656
Al2 O4 1.893(6) .
Al2 O4 1.893(6) 11_665
Al2 O2 1.929(5) 15_656
Al2 O2 1.929(5) 11_665
Al2 O2 1.929(5) .
P1 O1 1.521(4) 20_665
P1 O1 1.521(4) .
P1 O2 1.536(5) .
P1 H1 1.295(9) .
P2 O4 1.521(5) .
P2 O3 1.535(4) .
P2 O3 1.535(4) 13_656
P2 H2 1.310(9) .
Al1 O1 1.842(4) .
Al1 O8 1.868(3) .
Al1 O6 1.878(4) 21_675
Al1 O7 1.886(2) .
Al1 O3 1.928(4) .
Al1 O5 1.974(3) .
Al1 Al1 2.983(3) 13_656
P3 P3' 0.949(13) .
P3 O6 1.509(4) 13_656
P3 O6 1.509(4) .
P3 O5 1.550(5) .
P3 H3 1.302(9) .
P3' O6 1.520(8) 13_656
P3' O6 1.520(8) .
P3' O5 1.554(15) .
P3' H3' 1.293(9) .
O5 Al1 1.974(3) 13_656
O6 Al1 1.878(4) 5_576
O8 Al1 1.868(3) 13_656
O7 Al1 1.886(2) 23_576
N1 C6 0.84(2) 13_656
N1 C6 0.84(2) 5_566
N1 N2 1.13(5) 5_566
N1 C5 1.40(5) 13_656
N1 C5 1.40(5) 5_566
N1 C1 1.498(10) .
N1 C1 1.498(10) 7_665
N1 H1C 0.9001 .
N1 H1D 0.9000 .
N1 H1E 0.9000 .
N2 N1 1.13(5) 8_656
N2 C6 1.505(10) .
N2 C6 1.505(10) 17
N2 C1 1.86(3) 8_656
N2 C1 1.86(3) 11_665
N2 H2C 0.8999 .
N2 H2D 0.8279 .
N2 H2E 0.9001 .
C1 C4 1.42(3) 13_656
C1 C2 1.541(10) .
C1 C5 1.61(3) 13_656
C1 C6 1.719(13) 13_656
C1 C6 1.719(13) 5_566
C1 N2 1.86(3) 5_566
C1 H1A 0.9351 .
C1 H1B 0.9752 .
C2 C4 0.17(5) 13_656
C2 C5 1.47(4) 13_656
C2 C3 1.532(10) .
C2 C3 1.532(10) 15_656
C2 H2A 0.9029 .
C2 H2B 1.1425 .
C3 C2 1.532(10) 11_665
C3 C4 1.547(10) .
C3 C4 1.548(10) 13_656
C3 H3A 1.1845 .
C3 H3B 1.0549 .
C4 C2 0.17(5) 11_665
C4 C1 1.42(3) 11_665
C4 C5 1.534(10) .
C4 C3 1.548(10) 11_665
C4 H4A 0.9187 .
C4 H4B 0.9883 .
C5 C5 1.13(10) 6_566
C5 N1 1.40(5) 8_656
C5 C2 1.47(4) 11_665
C5 C6 1.537(10) .
C5 C6 1.537(10) 17
C5 C1 1.61(3) 11_665
C5 H5A 1.1389 .
C5 H5B 0.6853 .
C6 N1 0.84(2) 8_656
C6 C5 1.537(10) 6_566
C6 C6 1.66(4) 17
C6 C1 1.719(13) 8_656
C6 C1 1.719(13) 11_665
C6 H6A 1.0390 .
C6 H6B 0.8700 .
N3 C7 1.498(10) .
N3 C8 1.51(3) 6_566
N4 C12 1.499(10) .
C7 N3 1.498(10) 10_665
C7 N3 1.498(10) 6_566
C7 C8 1.534(10) .
C7 C8 1.534(10) 16
C7 C8 1.534(10) 6_566
C8 C8 1.50(2) 16
C8 C8 1.50(2) 6_566
C8 N3 1.51(3) 6_566
C8 C9 1.533(10) .
C8 C10 1.582(19) 6_566
C8 C10 1.582(19) 16
C9 C8 1.532(10) 16
C9 C8 1.533(10) 6_566
C9 C10 1.535(10) 6_566
C9 C10 1.535(10) .
C9 C10 1.535(10) 16
C10 C11 1.542(10) .
C10 C8 1.582(19) 16
C10 C8 1.582(19) 6_566
C11 C12 1.543(10) .
O12 O15 1.75(6) 11_665
O12 O15 1.75(6) 7_665
O12 O15 1.75(6) 10_665
O13 H2B 1.3892 .
O13 H4A 1.2296 .
O15 O12 1.75(6) 5_566
O18 O21 1.52(3) .
O18 O21 1.52(4) 7_665
O18 H1C 0.6221 .
O18 H1D 1.1510 .
O18 H1E 1.1510 .
O21 H1D 0.4595 .

loop_
_geom_torsion_atom_site_label_1
_geom_torsion_atom_site_label_2
_geom_torsion_atom_site_label_3
_geom_torsion_atom_site_label_4
_geom_torsion
_geom_torsion_site_symmetry_1
_geom_torsion_site_symmetry_4
O6 P3 P3' O6 -120.2(5) . 13_656
O5 P3 P3' O6 119.9(3) . 13_656
O6 P3 P3' O6 120.2(5) 13_656 .
O5 P3 P3' O6 -119.9(3) . .
O6 P3 P3' O5 -119.9(3) 13_656 .
O6 P3 P3' O5 119.9(3) . .
O6 P3 O5 P3' 62.35(19) 13_656 .
O6 P3 O5 P3' -62.35(19) . .
P3' P3 O5 Al1 -105.9(3) . .
O6 P3 O5 Al1 -43.5(4) 13_656 .
O6 P3 O5 Al1 -168.2(3) . .
P3' P3 O5 Al1 105.9(3) . 13_656
O6 P3 O5 Al1 168.2(3) 13_656 13_656
O6 P3 O5 Al1 43.5(4) . 13_656
O6 P3' O5 P3 -61.1(6) 13_656 .
O6 P3' O5 P3 61.1(6) . .
P3 P3' O5 Al1 103.8(5) . .
O6 P3' O5 Al1 42.8(10) 13_656 .
O6 P3' O5 Al1 164.9(4) . .
P3 P3' O5 Al1 -103.8(5) . 13_656
O6 P3' O5 Al1 -164.9(4) 13_656 13_656
O6 P3' O5 Al1 -42.8(10) . 13_656
O1 Al1 O5 P3 -153.4(10) . .
O8 Al1 O5 P3 -166.1(4) . .
O6 Al1 O5 P3 105.1(3) 21_675 .
O7 Al1 O5 P3 15.5(4) . .
O3 Al1 O5 P3 -74.2(4) . .
Al1 Al1 O5 P3 -155.4(5) 13_656 .
O1 Al1 O5 P3' 160.6(12) . .
O8 Al1 O5 P3' 147.8(7) . .
O6 Al1 O5 P3' 59.1(7) 21_675 .
O7 Al1 O5 P3' -30.5(7) . .
O3 Al1 O5 P3' -120.2(7) . .
Al1 Al1 O5 P3' 158.6(8) 13_656 .
O1 Al1 O5 Al1 2.0(13) . 13_656
O8 Al1 O5 Al1 -10.8(2) . 13_656
O6 Al1 O5 Al1 -99.5(2) 21_675 13_656
O7 Al1 O5 Al1 170.88(18) . 13_656
O3 Al1 O5 Al1 81.2(2) . 13_656
O1 P1 O2 Al2 -120.45(18) 20_665 .
O1 P1 O2 Al2 120.45(18) . .
O4 Al2 O2 P1 45.37(13) 15_656 .
O4 Al2 O2 P1 -45.38(13) . .
O4 Al2 O2 P1 -179.9(17) 11_665 .
O2 Al2 O2 P1 135.44(12) 15_656 .
O2 Al2 O2 P1 -135.44(12) 11_665 .
O4 P2 O3 Al1 -91.4(3) . .
O3 P2 O3 Al1 37.5(4) 13_656 .
O1 Al1 O3 P2 109.4(3) . .
O8 Al1 O3 P2 15.5(3) . .
O6 Al1 O3 P2 -164(100) 21_675 .
O7 Al1 O3 P2 -154.3(3) . .
O5 Al1 O3 P2 -61.4(3) . .
Al1 Al1 O3 P2 -20.6(2) 13_656 .
O6 P3 O6 P3' -62.2(8) 13_656 .
O5 P3 O6 P3' 62.4(8) . .
P3' P3 O6 Al1 -90.0(9) . 5_576
O6 P3 O6 Al1 -152.19(19) 13_656 5_576
O5 P3 O6 Al1 -27.6(4) . 5_576
O6 P3' O6 P3 60.7(6) 13_656 .
O5 P3' O6 P3 -61.6(7) . .
P3 P3' O6 Al1 123.9(5) . 5_576
O6 P3' O6 Al1 -175.4(4) 13_656 5_576
O5 P3' O6 Al1 62.3(9) . 5_576
O1 Al1 O8 Al1 -166.2(2) . 13_656
O6 Al1 O8 Al1 103.8(2) 21_675 13_656
O7 Al1 O8 Al1 21.1(12) . 13_656
O3 Al1 O8 Al1 -76.2(2) . 13_656
O5 Al1 O8 Al1 11.7(2) . 13_656
O1 P1 O1 Al1 179.94(10) 20_665 .
O2 P1 O1 Al1 -56.1(4) . .
O8 Al1 O1 P1 59.8(3) . .
O6 Al1 O1 P1 149.0(3) 21_675 .
O7 Al1 O1 P1 -121.5(3) . .
O3 Al1 O1 P1 -31.7(3) . .
O5 Al1 O1 P1 47.4(13) . .
Al1 Al1 O1 P1 49.1(3) 13_656 .
O1 Al1 O7 Al1 -140.86(13) . 23_576
O8 Al1 O7 Al1 31.8(11) . 23_576
O6 Al1 O7 Al1 -50.82(12) 21_675 23_576
O3 Al1 O7 Al1 129.30(12) . 23_576
O5 Al1 O7 Al1 40.96(14) . 23_576
Al1 Al1 O7 Al1 49.16(10) 13_656 23_576
O3 P2 O4 Al2 63.47(19) . .
O3 P2 O4 Al2 -63.47(18) 13_656 .
O4 Al2 O4 P2 -134.62(14) 15_656 .
O4 Al2 O4 P2 134.62(14) 11_665 .
O2 Al2 O4 P2 0.08(7) 15_656 .
O2 Al2 O4 P2 44.55(13) 11_665 .
O2 Al2 O4 P2 -44.55(13) . .
C6 N1 C1 C4 -82(3) 13_656 13_656
C6 N1 C1 C4 82(3) 5_566 13_656
N2 N1 C1 C4 179.995(9) 5_566 13_656
C5 N1 C1 C4 0.000(7) 13_656 13_656
C5 N1 C1 C4 0.000(8) 5_566 13_656
C1 N1 C1 C4 179.9(4) 7_665 13_656
C6 N1 C1 C2 -82(3) 13_656 .
C6 N1 C1 C2 82(3) 5_566 .
N2 N1 C1 C2 179.997(15) 5_566 .
C5 N1 C1 C2 0.003(8) 13_656 .
C5 N1 C1 C2 0.003(8) 5_566 .
C1 N1 C1 C2 179.9(4) 7_665 .
C6 N1 C1 C5 -82(3) 13_656 13_656
C6 N1 C1 C5 82(3) 5_566 13_656
N2 N1 C1 C5 179.994(12) 5_566 13_656
C5 N1 C1 C5 0.000(13) 5_566 13_656
C1 N1 C1 C5 179.9(4) 7_665 13_656
C6 N1 C1 C6 163(7) 5_566 13_656
N2 N1 C1 C6 -98(3) 5_566 13_656
C5 N1 C1 C6 82(3) 13_656 13_656
C5 N1 C1 C6 82(3) 5_566 13_656
C1 N1 C1 C6 -98(3) 7_665 13_656
C6 N1 C1 C6 -163(7) 13_656 5_566
N2 N1 C1 C6 98(3) 5_566 5_566
C5 N1 C1 C6 -82(3) 13_656 5_566
C5 N1 C1 C6 -82(3) 5_566 5_566
C1 N1 C1 C6 98(3) 7_665 5_566
C6 N1 C1 N2 98(3) 13_656 5_566
C6 N1 C1 N2 -98(3) 5_566 5_566
C5 N1 C1 N2 -179.994(12) 13_656 5_566
C5 N1 C1 N2 -179.994(19) 5_566 5_566
C1 N1 C1 N2 -0.1(4) 7_665 5_566
N1 C1 C2 C4 -180.0(3) . 13_656
C5 C1 C2 C4 -180.0(4) 13_656 13_656
C6 C1 C2 C4 150.3(6) 13_656 13_656
C6 C1 C2 C4 -150.2(8) 5_566 13_656
N2 C1 C2 C4 -180.0(3) 5_566 13_656
C4 C1 C2 C5 180.0(4) 13_656 13_656
N1 C1 C2 C5 -0.002(6) . 13_656
C6 C1 C2 C5 -29.7(6) 13_656 13_656
C6 C1 C2 C5 29.7(6) 5_566 13_656
N2 C1 C2 C5 0.001(8) 5_566 13_656
C4 C1 C2 C3 -72(3) 13_656 .
N1 C1 C2 C3 108(3) . .
C5 C1 C2 C3 108(3) 13_656 .
C6 C1 C2 C3 78(3) 13_656 .
C6 C1 C2 C3 138(2) 5_566 .
N2 C1 C2 C3 108(3) 5_566 .
C4 C1 C2 C3 72(3) 13_656 15_656
N1 C1 C2 C3 -108(3) . 15_656
C5 C1 C2 C3 -108(3) 13_656 15_656
C6 C1 C2 C3 -138(2) 13_656 15_656
C6 C1 C2 C3 -78(3) 5_566 15_656
N2 C1 C2 C3 -108(3) 5_566 15_656
C4 C2 C3 C2 132(7) 13_656 11_665
C5 C2 C3 C2 -116(4) 13_656 11_665
C3 C2 C3 C2 38(8) 15_656 11_665
C1 C2 C3 C2 174(3) . 11_665
C4 C2 C3 C4 127(7) 13_656 .
C5 C2 C3 C4 -121(3) 13_656 .
C3 C2 C3 C4 33(6) 15_656 .
C1 C2 C3 C4 169(3) . .
C5 C2 C3 C4 112(8) 13_656 13_656
C3 C2 C3 C4 -94(11) 15_656 13_656
C1 C2 C3 C4 42(7) . 13_656
C2 C3 C4 C2 49(7) . 11_665
C4 C3 C4 C2 55(8) 13_656 11_665
C2 C3 C4 C1 131(9) 11_665 11_665
C2 C3 C4 C1 -180(5) . 11_665
C4 C3 C4 C1 -174(3) 13_656 11_665
C2 C3 C4 C5 59(9) 11_665 .
C2 C3 C4 C5 108(5) . .
C4 C3 C4 C5 114(4) 13_656 .
C2 C3 C4 C3 -74(9) 11_665 11_665
C2 C3 C4 C3 -24(5) . 11_665
C4 C3 C4 C3 -19(4) 13_656 11_665
C2 C4 C5 C5 180.0(12) 11_665 6_566
C1 C4 C5 C5 0.0(6) 11_665 6_566
C3 C4 C5 C5 110.0(15) . 6_566
C3 C4 C5 C5 -110.0(12) 11_665 6_566
C2 C4 C5 N1 180(100) 11_665 8_656
C1 C4 C5 N1 0.000(5) 11_665 8_656
C3 C4 C5 N1 110.0(12) . 8_656
C3 C4 C5 N1 -110.0(12) 11_665 8_656
C1 C4 C5 C2 180.00(6) 11_665 11_665
C3 C4 C5 C2 -70.0(13) . 11_665
C3 C4 C5 C2 70.0(13) 11_665 11_665
C2 C4 C5 C6 144.6(8) 11_665 .
C1 C4 C5 C6 -35.4(7) 11_665 .
C3 C4 C5 C6 74.6(17) . .
C3 C4 C5 C6 -145.5(11) 11_665 .
C2 C4 C5 C6 -144.6(7) 11_665 17
C1 C4 C5 C6 35.4(8) 11_665 17
C3 C4 C5 C6 145.5(11) . 17
C3 C4 C5 C6 -74.6(17) 11_665 17
C2 C4 C5 C1 180.000(16) 11_665 11_665
C3 C4 C5 C1 110.0(12) . 11_665
C3 C4 C5 C1 -110.0(12) 11_665 11_665
C6 N2 C6 N1 0.003(5) 17 8_656
C1 N2 C6 N1 67.7(10) 8_656 8_656
C1 N2 C6 N1 -67.7(10) 11_665 8_656
N1 N2 C6 C5 -23(2) 8_656 6_566
C6 N2 C6 C5 -23(2) 17 6_566
C1 N2 C6 C5 44.8(15) 8_656 6_566
C1 N2 C6 C5 -91(3) 11_665 6_566
N1 N2 C6 C5 23(2) 8_656 .
C6 N2 C6 C5 23(2) 17 .
C1 N2 C6 C5 91(3) 8_656 .
C1 N2 C6 C5 -44.8(15) 11_665 .
N1 N2 C6 C6 -0.003(5) 8_656 17
C1 N2 C6 C6 67.7(10) 8_656 17
C1 N2 C6 C6 -67.7(10) 11_665 17
N1 N2 C6 C1 -67.7(10) 8_656 8_656
C6 N2 C6 C1 -67.7(10) 17 8_656
C1 N2 C6 C1 -135(2) 11_665 8_656
N1 N2 C6 C1 67.7(10) 8_656 11_665
C6 N2 C6 C1 67.7(10) 17 11_665
C1 N2 C6 C1 135(2) 8_656 11_665
C5 C5 C6 N1 -79.3(16) 6_566 8_656
C2 C5 C6 N1 104(2) 11_665 8_656
C4 C5 C6 N1 100.3(19) . 8_656
C6 C5 C6 N1 -4.1(16) 17 8_656
C1 C5 C6 N1 69.5(18) 11_665 8_656
C5 C5 C6 N2 -98.0(10) 6_566 .
N1 C5 C6 N2 -19(2) 8_656 .
C2 C5 C6 N2 85.6(19) 11_665 .
C4 C5 C6 N2 82(2) . .
C6 C5 C6 N2 -23(2) 17 .
C1 C5 C6 N2 50.8(17) 11_665 .
N1 C5 C6 C5 79.3(16) 8_656 6_566
C2 C5 C6 C5 -176.5(13) 11_665 6_566
C4 C5 C6 C5 179.6(15) . 6_566
C6 C5 C6 C5 75.2(13) 17 6_566
C1 C5 C6 C5 148.8(10) 11_665 6_566
C5 C5 C6 C6 -75.2(13) 6_566 17
N1 C5 C6 C6 4.1(16) 8_656 17
C2 C5 C6 C6 108.3(13) 11_665 17
C4 C5 C6 C6 104.3(8) . 17
C1 C5 C6 C6 73.6(7) 11_665 17
C5 C5 C6 C1 -26.5(11) 6_566 8_656
N1 C5 C6 C1 52.8(18) 8_656 8_656
C2 C5 C6 C1 157(2) 11_665 8_656
C4 C5 C6 C1 153(2) . 8_656
C6 C5 C6 C1 49(2) 17 8_656
C1 C5 C6 C1 122(2) 11_665 8_656
C5 C5 C6 C1 -148.8(10) 6_566 11_665
N1 C5 C6 C1 -69.5(18) 8_656 11_665
C2 C5 C6 C1 34.7(9) 11_665 11_665
C4 C5 C6 C1 30.7(8) . 11_665
C6 C5 C6 C1 -73.6(7) 17 11_665
C8 N3 C7 N3 97(2) 6_566 10_665
C8 N3 C7 N3 -97(2) 6_566 6_566
C8 N3 C7 C8 -31.4(5) 6_566 .
C8 N3 C7 C8 31.4(5) 6_566 16
N3 C7 C8 C8 -31.8(7) 10_665 16
N3 C7 C8 C8 -145.01(17) 6_566 16
N3 C7 C8 C8 101.8(7) . 16
C8 C7 C8 C8 70.0(3) 6_566 16
N3 C7 C8 C8 -101.8(7) 10_665 6_566
N3 C7 C8 C8 145.00(16) 6_566 6_566
N3 C7 C8 C8 31.8(7) . 6_566
C8 C7 C8 C8 -70.0(3) 16 6_566
N3 C7 C8 N3 113.2(7) 10_665 6_566
N3 C7 C8 N3 -113.2(7) . 6_566
C8 C7 C8 N3 145.01(16) 16 6_566
C8 C7 C8 N3 -145.00(16) 6_566 6_566
N3 C7 C8 C9 -66.8(7) 10_665 .
N3 C7 C8 C9 179.997(2) 6_566 .
N3 C7 C8 C9 66.8(7) . .
C8 C7 C8 C9 -34.99(16) 16 .
C8 C7 C8 C9 34.99(16) 6_566 .
N3 C7 C8 C10 -2.1(9) 10_665 6_566
N3 C7 C8 C10 -115.3(7) 6_566 6_566
N3 C7 C8 C10 131.5(10) . 6_566
C8 C7 C8 C10 29.7(8) 16 6_566
C8 C7 C8 C10 99.7(6) 6_566 6_566
N3 C7 C8 C10 -131.5(10) 10_665 16
N3 C7 C8 C10 115.3(7) 6_566 16
N3 C7 C8 C10 2.1(9) . 16
C8 C7 C8 C10 -99.7(6) 16 16
C8 C7 C8 C10 -29.7(8) 6_566 16
C8 C8 C9 C8 70.0(3) 6_566 16
N3 C8 C9 C8 35.0(2) 6_566 16
C7 C8 C9 C8 35.00(17) . 16
C10 C8 C9 C8 -72.7(10) 6_566 16
C10 C8 C9 C8 142.7(7) 16 16
C8 C8 C9 C8 -70.0(3) 16 6_566
N3 C8 C9 C8 -35.00(16) 6_566 6_566
C7 C8 C9 C8 -35.01(16) . 6_566
C10 C8 C9 C8 -142.7(7) 6_566 6_566
C10 C8 C9 C8 72.7(9) 16 6_566
C8 C8 C9 C10 72.7(10) 16 6_566
C8 C8 C9 C10 142.7(7) 6_566 6_566
N3 C8 C9 C10 107.7(8) 6_566 6_566
C7 C8 C9 C10 107.7(8) . 6_566
C10 C8 C9 C10 -144.7(17) 16 6_566
C8 C8 C9 C10 -35.00(16) 16 .
C8 C8 C9 C10 35.01(17) 6_566 .
N3 C8 C9 C10 0.01(6) 6_566 .
C7 C8 C9 C10 0.000(8) . .
C10 C8 C9 C10 -107.7(8) 6_566 .
C10 C8 C9 C10 107.7(8) 16 .
C8 C8 C9 C10 -142.7(7) 16 16
C8 C8 C9 C10 -72.7(10) 6_566 16
N3 C8 C9 C10 -107.7(8) 6_566 16
C7 C8 C9 C10 -107.7(8) . 16
C10 C8 C9 C10 144.7(17) 6_566 16
C8 C9 C10 C11 146.3(8) 16 .
C8 C9 C10 C11 -146.3(8) 6_566 .
C8 C9 C10 C11 180.000(6) . .
C10 C9 C10 C11 112.1(16) 6_566 .
C10 C9 C10 C11 -112.1(16) 16 .
C8 C9 C10 C8 67.4(15) 6_566 16
C8 C9 C10 C8 33.7(8) . 16
C10 C9 C10 C8 -34(2) 6_566 16
C10 C9 C10 C8 101.6(11) 16 16
C8 C9 C10 C8 -67.4(15) 16 6_566
C8 C9 C10 C8 -33.7(8) . 6_566
C10 C9 C10 C8 -101.6(11) 6_566 6_566
C10 C9 C10 C8 34(2) 16 6_566
C9 C10 C11 C12 180.000(7) . .
C8 C10 C11 C12 -117(2) 16 .
C8 C10 C11 C12 117(2) 6_566 .
C10 C11 C12 N4 0.000(7) . .
